data_5000351
_chemical_formula_moiety ?
_chemical_formula_sum 'C54 H61 B F24 O2 P2 Ru'
_chemical_formula_weight 1371.85
_chemical_melting_point ?
_chemical_name_common ?
_chemical_name_systematic
;
 ?
;
_space_group_IT_number 92
_symmetry_cell_setting tetragonal
_symmetry_space_group_name_Hall 'P 4abw 2nw'
_symmetry_space_group_name_H-M 'P 41 21 2'
_atom_sites_solution_hydrogens geom
_atom_sites_solution_primary direct
_atom_sites_solution_secondary difmap
_cell_angle_alpha 90.00
_cell_angle_beta 90.00
_cell_angle_gamma 90.00
_cell_formula_units_Z 4
_cell_length_a 13.6220(11)
_cell_length_b 13.6220(11)
_cell_length_c 34.616(3)
_cell_measurement_reflns_used 244
_cell_measurement_temperature 99(2)
_cell_measurement_theta_max 13.47
_cell_measurement_theta_min 9.68
_cell_volume 6423.3(18)
_diffrn_ambient_temperature 99(2)
_diffrn_detector_area_resol_mean .
_diffrn_measured_fraction_theta_full 0.997
_diffrn_measured_fraction_theta_max 0.997
_diffrn_measurement_device_type 'Picker Diffractometer'
_diffrn_measurement_method '\q/2\q scans'
_diffrn_radiation_monochromator graphite
_diffrn_radiation_source 'fine-focus sealed tube'
_diffrn_radiation_type MoK\a
_diffrn_radiation_wavelength 0.71073
_diffrn_reflns_av_R_equivalents 0.0593
_diffrn_reflns_av_sigmaI/netI 0.0734
_diffrn_reflns_limit_h_max 10
_diffrn_reflns_limit_h_min -16
_diffrn_reflns_limit_k_max 16
_diffrn_reflns_limit_k_min -16
_diffrn_reflns_limit_l_max 41
_diffrn_reflns_limit_l_min -41
_diffrn_reflns_number 13280
_diffrn_reflns_theta_full 25.05
_diffrn_reflns_theta_max 25.05
_diffrn_reflns_theta_min 3.05
_diffrn_standards_decay_% ?
_diffrn_standards_interval_count 300
_diffrn_standards_interval_time ?
_diffrn_standards_number 4
_exptl_absorpt_coefficient_mu 0.400
_exptl_absorpt_correction_T_max ?
_exptl_absorpt_correction_T_min ?
_exptl_absorpt_correction_type ?
_exptl_absorpt_process_details ?
_exptl_crystal_colour orange
_exptl_crystal_density_diffrn 1.419
_exptl_crystal_density_meas ?
_exptl_crystal_density_method 'not measured'
_exptl_crystal_description block
_exptl_crystal_F_000 2784
_exptl_crystal_size_max .5
_exptl_crystal_size_mid .4
_exptl_crystal_size_min .4
_refine_diff_density_max 0.829
_refine_diff_density_min -0.309
_refine_diff_density_rms 0.089
_refine_ls_abs_structure_details 'Flack H D (1983), Acta Cryst. A39, 876-881'
_refine_ls_abs_structure_Flack -0.03(6)
_refine_ls_extinction_coef ?
_refine_ls_extinction_method none
_refine_ls_goodness_of_fit_ref 1.314
_refine_ls_hydrogen_treatment mixed
_refine_ls_matrix_type full
_refine_ls_number_parameters 550
_refine_ls_number_reflns 5679
_refine_ls_number_restraints 257
_refine_ls_restrained_S_all 1.329
_refine_ls_R_factor_all 0.1083
_refine_ls_R_factor_gt 0.0663
_refine_ls_shift/su_max 0.515
_refine_ls_shift/su_mean 0.045
_refine_ls_structure_factor_coef Fsqd
_refine_ls_weighting_details
; calc
   [\s^2^(Fo^2^)+(0.0600Fo^2^)^2^]^-1^
;
_refine_ls_weighting_scheme calc
_refine_ls_wR_factor_gt 0.1439
_refine_ls_wR_factor_ref 0.1574
_reflns_number_gt 3819
_reflns_number_total 5679
_reflns_threshold_expression >2sigma(I)
_cod_database_code 5000351

loop_
_symmetry_equiv_pos_as_xyz
'x, y, z'
'-x, -y, z+1/2'
'-y+1/2, x+1/2, z+1/4'
'y+1/2, -x+1/2, z+3/4'
'-x+1/2, y+1/2, -z+1/4'
'x+1/2, -y+1/2, -z+3/4'
'y, x, -z'
'-y, -x, -z+1/2'

loop_
_atom_site_label
_atom_site_type_symbol
_atom_site_fract_x
_atom_site_fract_y
_atom_site_fract_z
_atom_site_U_iso_or_equiv
_atom_site_adp_type
_atom_site_occupancy
_atom_site_symmetry_multiplicity
_atom_site_calc_flag
_atom_site_refinement_flags
_atom_site_disorder_assembly
_atom_site_disorder_group
Ru1 Ru 1.03330(13) 0.97111(13) 0.25901(2) 0.0258(3) Uani 0.50 1 d PD A -1
C2 C 0.9648(10) 1.0695(9) 0.2806(4) 0.043(3) Uani 0.50 1 d P A -1
O3 O 0.9211(9) 1.1335(8) 0.2955(4) 0.073(4) Uani 0.50 1 d P A -1
C4 C 1.1192(12) 0.9479(11) 0.3074(4) 0.057(4) Uani 0.50 1 d P A -1
H4A H 1.1597 1.0058 0.3141 0.068 Uiso 0.50 1 calc PR A -1
H4B H 1.0802 0.9270 0.3301 0.068 Uiso 0.50 1 calc PR A -1
C5 C 1.1842(14) 0.8586(13) 0.2892(5) 0.066(6) Uani 0.50 1 d P A -1
H5A H 1.2554 0.8730 0.2901 0.079 Uiso 0.50 1 calc PR A -1
H5B H 1.1710 0.7955 0.3023 0.079 Uiso 0.50 1 calc PR A -1
O6 O 1.151(3) 0.859(3) 0.2540(15) 0.038(8) Uani 0.50 1 d P A -1
C7 C 1.1870(14) 0.7749(14) 0.2304(6) 0.082(7) Uani 0.50 1 d P A -1
H7A H 1.1826 0.7143 0.2456 0.124 Uiso 0.50 1 calc PR A -1
H7B H 1.2555 0.7864 0.2230 0.124 Uiso 0.50 1 calc PR A -1
H7C H 1.1466 0.7687 0.2071 0.124 Uiso 0.50 1 calc PR A -1
P8 P 0.9134(4) 0.8523(4) 0.27987(18) 0.0291(9) Uani 0.50 1 d PD A -1
C9 C 0.8415(7) 0.8236(8) 0.2359(3) 0.070(6) Uani 0.50 1 d PD A -1
C10 C 0.7537(11) 0.7562(14) 0.2428(5) 0.114(11) Uani 0.50 1 d PD A -1
H10A H 0.7291 0.7320 0.2180 0.171 Uiso 0.50 1 calc PR A -1
H10B H 0.7017 0.7929 0.2560 0.171 Uiso 0.50 1 calc PR A -1
H10C H 0.7740 0.7006 0.2588 0.171 Uiso 0.50 1 calc PR A -1
C11 C 0.9082(9) 0.7744(12) 0.2061(4) 0.079(7) Uani 0.50 1 d PD A -1
H11A H 0.8682 0.7482 0.1850 0.119 Uiso 0.50 1 calc PR A -1
H11B H 0.9444 0.7207 0.2184 0.119 Uiso 0.50 1 calc PR A -1
H11C H 0.9547 0.8227 0.1959 0.119 Uiso 0.50 1 calc PR A -1
C12 C 0.8016(10) 0.9167(9) 0.2169(4) 0.058(5) Uani 0.50 1 d PD A -1
H12A H 0.7571 0.8987 0.1958 0.087 Uiso 0.50 1 calc PR A -1
H12B H 0.8563 0.9554 0.2066 0.087 Uiso 0.50 1 calc PR A -1
H12C H 0.7658 0.9556 0.2361 0.087 Uiso 0.50 1 calc PR A -1
C13 C 0.9645(11) 0.7328(8) 0.2940(4) 0.047(4) Uani 0.50 1 d PD A -1
H13A H 0.9257 0.6802 0.2821 0.071 Uiso 0.50 1 calc PR A -1
H13B H 0.9623 0.7263 0.3222 0.071 Uiso 0.50 1 calc PR A -1
H13C H 1.0327 0.7282 0.2851 0.071 Uiso 0.50 1 calc PR A -1
C14 C 0.8341(7) 0.8821(7) 0.3215(3) 0.048(4) Uani 0.50 1 d PD A -1
C15 C 0.7536(9) 0.9555(9) 0.3107(4) 0.056(4) Uani 0.50 1 d PD A -1
H15A H 0.7220 0.9799 0.3342 0.085 Uiso 0.50 1 calc PR A -1
H15B H 0.7046 0.9230 0.2943 0.085 Uiso 0.50 1 calc PR A -1
H15C H 0.7827 1.0106 0.2965 0.085 Uiso 0.50 1 calc PR A -1
C16 C 0.7808(11) 0.7925(9) 0.3381(4) 0.052(4) Uani 0.50 1 d PD A -1
H16A H 0.7448 0.8117 0.3614 0.078 Uiso 0.50 1 calc PR A -1
H16B H 0.8289 0.7416 0.3447 0.078 Uiso 0.50 1 calc PR A -1
H16C H 0.7347 0.7668 0.3189 0.078 Uiso 0.50 1 calc PR A -1
C17 C 0.8936(10) 0.9269(11) 0.3544(3) 0.068(5) Uani 0.50 1 d PD A -1
H17A H 0.8506 0.9381 0.3767 0.102 Uiso 0.50 1 calc PR A -1
H17B H 0.9217 0.9895 0.3460 0.102 Uiso 0.50 1 calc PR A -1
H17C H 0.9465 0.8819 0.3617 0.102 Uiso 0.50 1 calc PR A -1
P18 P 1.1471(5) 1.0842(4) 0.22961(18) 0.0291(9) Uani 0.50 1 d PD A -1
C19 C 1.1585(6) 1.2079(6) 0.2512(3) 0.036(3) Uani 0.50 1 d PD A -1
C20 C 1.2506(8) 1.2640(10) 0.2381(4) 0.040(4) Uani 0.50 1 d PD A -1
H20A H 1.2520 1.3286 0.2506 0.060 Uiso 0.50 1 calc PR A -1
H20B H 1.2492 1.2724 0.2100 0.060 Uiso 0.50 1 calc PR A -1
H20C H 1.3093 1.2269 0.2455 0.060 Uiso 0.50 1 calc PR A -1
C21 C 1.1630(12) 1.2015(10) 0.2951(3) 0.066(5) Uani 0.50 1 d PD A -1
H21A H 1.1380 1.2626 0.3063 0.099 Uiso 0.50 1 calc PR A -1
H21B H 1.2312 1.1915 0.3032 0.099 Uiso 0.50 1 calc PR A -1
H21C H 1.1228 1.1462 0.3039 0.099 Uiso 0.50 1 calc PR A -1
C22 C 1.0699(8) 1.2715(8) 0.2408(4) 0.054(4) Uani 0.50 1 d PD A -1
H22A H 1.0794 1.3378 0.2512 0.082 Uiso 0.50 1 calc PR A -1
H22B H 1.0105 1.2427 0.2520 0.082 Uiso 0.50 1 calc PR A -1
H22C H 1.0632 1.2750 0.2127 0.082 Uiso 0.50 1 calc PR A -1
C23 C 1.2747(6) 1.0417(9) 0.2320(4) 0.035(3) Uani 0.50 1 d PD A -1
H23A H 1.3145 1.0785 0.2134 0.052 Uiso 0.50 1 calc PR A -1
H23B H 1.2773 0.9715 0.2257 0.052 Uiso 0.50 1 calc PR A -1
H23C H 1.3004 1.0522 0.2581 0.052 Uiso 0.50 1 calc PR A -1
C24 C 1.1161(6) 1.0861(7) 0.1779(2) 0.038(3) Uani 0.50 1 d PD A -1
C25 C 1.0067(7) 1.1062(13) 0.1721(4) 0.078(6) Uani 0.50 1 d PD A -1
H25A H 0.9900 1.0975 0.1447 0.117 Uiso 0.50 1 calc PR A -1
H25B H 0.9918 1.1737 0.1799 0.117 Uiso 0.50 1 calc PR A -1
H25C H 0.9683 1.0603 0.1877 0.117 Uiso 0.50 1 calc PR A -1
C26 C 1.1715(11) 1.1612(9) 0.1539(3) 0.053(4) Uani 0.50 1 d PD A -1
H26A H 1.1485 1.1583 0.1271 0.080 Uiso 0.50 1 calc PR A -1
H26B H 1.2419 1.1466 0.1547 0.080 Uiso 0.50 1 calc PR A -1
H26C H 1.1598 1.2270 0.1643 0.080 Uiso 0.50 1 calc PR A -1
C27 C 1.1344(11) 0.9845(8) 0.1602(4) 0.064(4) Uani 0.50 1 d PD A -1
H27A H 1.1064 0.9823 0.1341 0.096 Uiso 0.50 1 calc PR A -1
H27B H 1.1032 0.9342 0.1763 0.096 Uiso 0.50 1 calc PR A -1
H27C H 1.2052 0.9722 0.1588 0.096 Uiso 0.50 1 calc PR A -1
B28 B 0.4548(4) 0.5452(4) 0.2500 0.0263(19) Uani 1 2 d S . .
C29 C 0.5094(4) 0.4960(4) 0.21277(14) 0.0290(12) Uani 1 1 d . . .
C30 C 0.4798(4) 0.4054(4) 0.19699(16) 0.0279(13) Uani 1 1 d . . .
H30 H 0.4210 0.3763 0.2063 0.033 Uiso 1 1 calc R . .
C31 C 0.5320(5) 0.3572(4) 0.16873(17) 0.0325(14) Uani 1 1 d . . .
C32 C 0.6169(5) 0.3967(5) 0.15441(19) 0.0420(16) Uani 1 1 d . . .
H32 H 0.6529 0.3640 0.1348 0.050 Uiso 1 1 calc R . .
C33 C 0.6487(4) 0.4849(6) 0.16904(19) 0.0437(18) Uani 1 1 d . . .
C34 C 0.5974(4) 0.5331(5) 0.19772(17) 0.0349(14) Uani 1 1 d . . .
H34 H 0.6225 0.5933 0.2075 0.042 Uiso 1 1 calc R . .
C35 C 0.4930(5) 0.2630(5) 0.15340(19) 0.0424(18) Uani 1 1 d . . .
F36 F 0.5554(4) 0.2149(3) 0.13118(15) 0.0777(16) Uani 1 1 d . . .
F37 F 0.4660(4) 0.2007(3) 0.18169(12) 0.0673(14) Uani 1 1 d . . .
F38 F 0.4099(4) 0.2739(3) 0.13280(14) 0.0704(14) Uani 1 1 d . . .
C39 C 0.7413(7) 0.5337(10) 0.1526(4) 0.100(4) Uani 1 1 d . . .
F40 F 0.7812(4) 0.4875(5) 0.1252(2) 0.134(3) Uani 1 1 d . . .
F41 F 0.7254(6) 0.6228(6) 0.1420(3) 0.159(4) Uani 1 1 d . . .
F42 F 0.8053(4) 0.5506(7) 0.1813(2) 0.140(3) Uani 1 1 d . . .
C43 C 0.4688(4) 0.6658(4) 0.25091(18) 0.0284(12) Uani 1 1 d . . .
C44 C 0.4709(5) 0.7200(4) 0.28528(17) 0.0317(14) Uani 1 1 d . . .
H44 H 0.4674 0.6859 0.3092 0.038 Uiso 1 1 calc R . .
C45 C 0.4780(5) 0.8212(4) 0.28583(18) 0.0324(15) Uani 1 1 d . B .
C46 C 0.4836(4) 0.8737(4) 0.2519(2) 0.0415(15) Uani 1 1 d . . .
H46 H 0.4906 0.9431 0.2522 0.050 Uiso 1 1 calc R . .
C47 C 0.4787(5) 0.8230(5) 0.21725(19) 0.0422(17) Uani 1 1 d . . .
C48 C 0.4717(5) 0.7209(4) 0.21695(17) 0.0339(14) Uani 1 1 d . . .
H4 H 0.4687 0.6878 0.1928 0.041 Uiso 1 1 calc R . .
C49 C 0.4770(6) 0.8747(5) 0.3233(2) 0.0471(19) Uani 1 1 d . . .
F50 F 0.3901(6) 0.8714(10) 0.3392(3) 0.075(4) Uani 0.668(18) 1 d PU B 1
F51 F 0.5369(10) 0.8295(9) 0.3495(3) 0.096(5) Uani 0.668(18) 1 d PU B 1
F52 F 0.5075(11) 0.9627(7) 0.3218(3) 0.088(5) Uani 0.668(18) 1 d PU B 1
F50A F 0.4212(16) 0.9608(12) 0.3220(4) 0.066(7) Uani 0.332(18) 1 d PU B 2
F51A F 0.440(2) 0.8317(12) 0.3525(5) 0.072(9) Uani 0.332(18) 1 d PU B 2
F52A F 0.5625(12) 0.913(2) 0.3301(5) 0.081(9) Uani 0.332(18) 1 d PU B 2
C53 C 0.4847(8) 0.8761(6) 0.1795(2) 0.060(2) Uani 1 1 d . . .
F54 F 0.3980(5) 0.8662(4) 0.16067(14) 0.0963(19) Uani 1 1 d . . .
F55 F 0.5009(5) 0.9706(3) 0.18271(14) 0.0907(19) Uani 1 1 d . . .
F56 F 0.5524(5) 0.8403(4) 0.15637(15) 0.103(2) Uani 1 1 d . . .
C57 C 0.6975(19) 1.2400(19) 0.2580(8) 0.113(8) Uiso 0.50 1 d P . .
C58 C 0.683(3) 1.195(2) 0.2406(10) 0.152(13) Uiso 0.50 1 d P . .
C59 C 0.600(2) 1.1227(19) 0.2529(8) 0.127(8) Uiso 0.50 1 d P . .

loop_
_atom_site_aniso_label
_atom_site_aniso_U_11
_atom_site_aniso_U_22
_atom_site_aniso_U_33
_atom_site_aniso_U_23
_atom_site_aniso_U_13
_atom_site_aniso_U_12
Ru1 0.0253(6) 0.0246(6) 0.0274(9) -0.0012(8) -0.0015(8) -0.0039(4)
C2 0.047(7) 0.026(6) 0.057(9) 0.009(6) 0.010(7) -0.023(7)
O3 0.073(7) 0.037(6) 0.110(9) -0.025(6) 0.050(7) -0.018(5)
C4 0.069(10) 0.063(11) 0.039(8) 0.020(7) -0.038(8) -0.023(8)
C5 0.076(14) 0.051(11) 0.070(14) 0.031(10) -0.044(11) -0.020(10)
O6 0.05(2) 0.016(5) 0.046(17) -0.020(8) 0.012(17) 0.001(9)
C7 0.065(13) 0.074(13) 0.108(18) -0.020(12) 0.012(11) 0.040(11)
P8 0.028(2) 0.026(2) 0.034(3) 0.0016(16) -0.0007(16) -0.0054(7)
C9 0.044(10) 0.095(15) 0.071(14) -0.004(10) 0.034(9) -0.040(10)
C10 0.043(12) 0.22(3) 0.079(18) 0.005(19) 0.003(12) -0.008(15)
C11 0.038(9) 0.139(18) 0.061(11) -0.060(12) 0.027(8) -0.043(10)
C12 0.061(10) 0.042(9) 0.072(12) -0.008(9) -0.025(9) -0.023(8)
C13 0.044(8) 0.045(8) 0.053(10) 0.009(8) 0.011(10) 0.004(8)
C14 0.061(11) 0.054(10) 0.030(8) 0.001(7) 0.022(8) -0.028(8)
C15 0.065(10) 0.067(11) 0.037(9) 0.011(8) 0.025(7) 0.005(9)
C16 0.065(11) 0.049(9) 0.042(9) 0.010(8) 0.014(8) -0.006(8)
C17 0.071(11) 0.087(13) 0.045(9) 0.000(9) 0.020(9) -0.008(11)
P18 0.028(2) 0.026(2) 0.034(3) 0.0016(16) -0.0007(16) -0.0054(7)
C19 0.030(6) 0.042(8) 0.036(8) -0.009(8) 0.013(7) -0.034(6)
C20 0.024(6) 0.042(9) 0.059(11) -0.014(8) 0.006(7) -0.030(6)
C21 0.110(16) 0.040(9) 0.048(10) -0.014(8) 0.018(10) -0.035(10)
C22 0.041(7) 0.035(7) 0.087(13) -0.006(8) 0.001(8) 0.007(6)
C23 0.020(6) 0.038(8) 0.047(8) 0.015(8) 0.004(7) -0.013(6)
C24 0.050(9) 0.037(8) 0.025(7) 0.005(6) -0.006(6) -0.018(7)
C25 0.061(11) 0.132(17) 0.041(10) -0.012(10) -0.018(9) 0.001(12)
C26 0.076(12) 0.047(9) 0.037(9) 0.002(8) -0.021(8) -0.024(8)
C27 0.086(11) 0.055(10) 0.050(10) -0.008(8) -0.005(9) -0.013(9)
B28 0.027(3) 0.027(3) 0.025(5) -0.003(3) -0.003(3) 0.002(4)
C29 0.027(3) 0.042(4) 0.018(3) 0.009(3) -0.004(2) 0.002(2)
C30 0.029(3) 0.036(3) 0.019(3) 0.002(3) 0.001(3) -0.001(3)
C31 0.033(3) 0.036(3) 0.028(3) -0.002(3) 0.000(3) 0.003(3)
C32 0.031(4) 0.054(4) 0.040(4) -0.020(4) 0.006(3) -0.001(3)
C33 0.026(3) 0.070(5) 0.035(4) -0.020(4) 0.005(3) -0.009(4)
C34 0.027(3) 0.045(4) 0.033(4) -0.013(3) -0.006(3) -0.001(3)
C35 0.058(5) 0.035(4) 0.034(4) -0.003(3) 0.009(4) 0.002(3)
F36 0.080(4) 0.064(3) 0.089(4) -0.047(3) 0.036(3) -0.011(3)
F37 0.115(4) 0.030(2) 0.057(3) 0.002(2) 0.028(3) -0.009(3)
F38 0.080(3) 0.046(2) 0.085(3) -0.009(2) -0.035(3) -0.015(2)
C39 0.043(5) 0.108(9) 0.151(11) -0.089(9) 0.045(6) -0.051(6)
F40 0.088(4) 0.148(6) 0.167(6) -0.109(5) 0.096(4) -0.071(4)
F41 0.141(7) 0.108(5) 0.227(10) -0.066(6) 0.125(7) -0.081(5)
F42 0.046(3) 0.224(9) 0.149(6) -0.078(6) 0.018(4) -0.050(5)
C43 0.027(3) 0.032(3) 0.026(3) 0.007(3) 0.000(3) 0.001(3)
C44 0.026(3) 0.041(3) 0.028(3) 0.001(3) 0.003(3) 0.000(3)
C45 0.032(3) 0.033(3) 0.033(4) 0.002(3) 0.006(3) -0.006(3)
C46 0.042(4) 0.031(3) 0.052(4) -0.005(4) 0.009(4) -0.001(3)
C47 0.052(4) 0.039(4) 0.036(4) 0.011(3) 0.015(4) 0.008(4)
C48 0.035(3) 0.037(3) 0.030(4) -0.001(3) 0.006(3) 0.007(3)
C49 0.054(5) 0.040(4) 0.048(5) -0.006(4) 0.001(4) 0.008(4)
F50 0.047(5) 0.109(10) 0.069(7) -0.037(7) 0.019(4) 0.013(5)
F51 0.111(9) 0.110(9) 0.065(7) -0.055(6) -0.049(7) 0.037(8)
F52 0.121(14) 0.048(5) 0.095(7) -0.028(5) 0.036(8) -0.028(7)
F50A 0.082(14) 0.052(10) 0.066(10) -0.036(9) -0.006(9) 0.016(11)
F51A 0.14(2) 0.037(9) 0.041(10) -0.009(7) 0.043(13) -0.026(11)
F52A 0.041(9) 0.15(3) 0.055(11) -0.044(15) -0.011(8) -0.018(11)
C53 0.083(7) 0.054(5) 0.042(5) 0.011(4) 0.005(5) 0.006(5)
F54 0.141(5) 0.097(4) 0.052(3) 0.036(3) -0.013(3) 0.005(4)
F55 0.163(6) 0.037(2) 0.072(3) 0.021(2) 0.025(3) -0.018(3)
F56 0.168(6) 0.073(3) 0.069(3) 0.039(3) 0.069(4) 0.037(4)

loop_
_atom_type_symbol
_atom_type_description
_atom_type_scat_dispersion_real
_atom_type_scat_dispersion_imag
_atom_type_scat_source
C C 0.0033 0.0016 'International Tables Vol C Tables 4.2.6.8 and 6.1.1.4'
H H 0.0000 0.0000 'International Tables Vol C Tables 4.2.6.8 and 6.1.1.4'
B B 0.0013 0.0007 'International Tables Vol C Tables 4.2.6.8 and 6.1.1.4'
O O 0.0106 0.0060 'International Tables Vol C Tables 4.2.6.8 and 6.1.1.4'
F F 0.0171 0.0103 'International Tables Vol C Tables 4.2.6.8 and 6.1.1.4'
P P 0.1023 0.0942 'International Tables Vol C Tables 4.2.6.8 and 6.1.1.4'
Ru Ru -1.2594 0.8363 'International Tables Vol C Tables 4.2.6.8 and 6.1.1.4'

loop_
_geom_angle_atom_site_label_1
_geom_angle_atom_site_label_2
_geom_angle_atom_site_label_3
_geom_angle
_geom_angle_site_symmetry_1
_geom_angle_site_symmetry_3
_geom_angle_publ_flag
C2 Ru1 C4 94.0(7) . . ?
C2 Ru1 O6 157.0(13) . . ?
C4 Ru1 O6 63.2(14) . . ?
C2 Ru1 P8 91.4(4) . . ?
C4 Ru1 P8 92.2(5) . . ?
O6 Ru1 P8 92.9(16) . . ?
C2 Ru1 P18 91.9(4) . . ?
C4 Ru1 P18 94.3(5) . . ?
O6 Ru1 P18 86.7(16) . . ?
P8 Ru1 P18 172.5(3) . . ?
O3 C2 Ru1 178.6(15) . . ?
C5 C4 Ru1 96.2(9) . . ?
C5 C4 H4A 112.6 . . ?
Ru1 C4 H4A 112.5 . . ?
C5 C4 H4B 112.4 . . ?
Ru1 C4 H4B 112.5 . . ?
H4A C4 H4B 110.0 . . ?
O6 C5 C4 100.0(13) . . ?
O6 C5 H5A 112.8 . . ?
C4 C5 H5A 111.7 . . ?
O6 C5 H5B 110.7 . . ?
C4 C5 H5B 111.9 . . ?
H5A C5 H5B 109.5 . . ?
C5 O6 C7 114(2) . . ?
C5 O6 Ru1 100(2) . . ?
C7 O6 Ru1 144(3) . . ?
C13 P8 C14 102.1(5) . . ?
C13 P8 C9 103.4(6) . . ?
C14 P8 C9 112.2(5) . . ?
C13 P8 Ru1 114.7(6) . . ?
C14 P8 Ru1 118.9(4) . . ?
C9 P8 Ru1 104.7(4) . . ?
C10 C9 C12 106.7(8) . . ?
C10 C9 C11 107.9(8) . . ?
C12 C9 C11 106.6(8) . . ?
C10 C9 P8 114.4(8) . . ?
C12 C9 P8 111.5(7) . . ?
C11 C9 P8 109.4(7) . . ?
C16 C14 C17 106.8(8) . . ?
C16 C14 C15 105.9(8) . . ?
C17 C14 C15 107.5(8) . . ?
C16 C14 P8 113.3(7) . . ?
C17 C14 P8 111.1(7) . . ?
C15 C14 P8 111.8(6) . . ?
C23 P18 C24 105.4(5) . . ?
C23 P18 C19 101.0(5) . . ?
C24 P18 C19 113.5(5) . . ?
C23 P18 Ru1 112.9(5) . . ?
C24 P18 Ru1 105.8(4) . . ?
C19 P18 Ru1 117.8(4) . . ?
C21 C19 C22 107.3(8) . . ?
C21 C19 C20 106.8(7) . . ?
C22 C19 C20 107.1(8) . . ?
C21 C19 P18 110.7(7) . . ?
C22 C19 P18 110.9(6) . . ?
C20 C19 P18 113.8(7) . . ?
C26 C24 C25 106.9(8) . . ?
C26 C24 C27 107.9(8) . . ?
C25 C24 C27 105.5(8) . . ?
C26 C24 P18 115.4(6) . . ?
C25 C24 P18 110.9(7) . . ?
C27 C24 P18 109.9(7) . . ?
C29 B28 C29 104.4(6) 8_665 . ?
C29 B28 C43 111.7(3) 8_665 8_665 ?
C29 B28 C43 113.0(3) . 8_665 ?
C29 B28 C43 113.0(3) 8_665 . ?
C29 B28 C43 111.7(3) . . ?
C43 B28 C43 103.3(6) 8_665 . ?
C34 C29 C30 114.6(5) . . ?
C34 C29 B28 122.4(5) . . ?
C30 C29 B28 122.4(4) . . ?
C31 C30 C29 123.1(6) . . ?
C31 C30 H30 118.5 . . ?
C29 C30 H30 118.4 . . ?
C32 C31 C30 120.4(6) . . ?
C32 C31 C35 120.8(6) . . ?
C30 C31 C35 118.8(6) . . ?
C31 C32 C33 118.5(5) . . ?
C31 C32 H32 120.7 . . ?
C33 C32 H32 120.7 . . ?
C32 C33 C34 121.4(6) . . ?
C32 C33 C39 120.1(6) . . ?
C34 C33 C39 118.5(7) . . ?
C33 C34 C29 121.9(6) . . ?
C33 C34 H34 119.1 . . ?
C29 C34 H34 119.1 . . ?
F36 C35 F38 106.7(6) . . ?
F36 C35 F37 106.7(6) . . ?
F38 C35 F37 103.0(6) . . ?
F36 C35 C31 113.9(6) . . ?
F38 C35 C31 113.2(6) . . ?
F37 C35 C31 112.4(6) . . ?
F40 C39 F41 109.3(12) . . ?
F40 C39 F42 111.3(9) . . ?
F41 C39 F42 99.0(8) . . ?
F40 C39 C33 114.7(8) . . ?
F41 C39 C33 112.0(9) . . ?
F42 C39 C33 109.4(10) . . ?
C44 C43 C48 115.5(5) . . ?
C44 C43 B28 122.8(5) . . ?
C48 C43 B28 121.5(5) . . ?
C45 C44 C43 122.6(6) . . ?
C45 C44 H44 118.7 . . ?
C43 C44 H44 118.7 . . ?
C46 C45 C44 120.7(6) . . ?
C46 C45 C49 119.4(6) . . ?
C44 C45 C49 120.0(6) . . ?
C45 C46 C47 118.5(5) . . ?
C45 C46 H46 120.7 . . ?
C47 C46 H46 120.8 . . ?
C46 C47 C48 120.5(6) . . ?
C46 C47 C53 120.8(6) . . ?
C48 C47 C53 118.6(6) . . ?
C47 C48 C43 122.2(6) . . ?
C47 C48 H4 118.9 . . ?
C43 C48 H4 118.9 . . ?
F51A C49 F52 126.6(10) . . ?
F51A C49 F52A 113.2(16) . . ?
F52 C49 F52A 48.3(12) . . ?
F51A C49 F50 44.9(12) . . ?
F52 C49 F50 110.2(9) . . ?
F52A C49 F50 138.6(10) . . ?
F51A C49 F51 59.9(13) . . ?
F52 C49 F51 104.9(10) . . ?
F52A C49 F51 61.6(12) . . ?
F50 C49 F51 104.2(10) . . ?
F51A C49 F50A 101.4(13) . . ?
F52 C49 F50A 52.0(9) . . ?
F52A C49 F50A 99.0(16) . . ?
F50 C49 F50A 63.2(10) . . ?
F51 C49 F50A 136.3(9) . . ?
F51A C49 C45 118.1(9) . . ?
F52 C49 C45 115.1(7) . . ?
F52A C49 C45 110.3(10) . . ?
F50 C49 C45 111.1(7) . . ?
F51 C49 C45 110.7(6) . . ?
F50A C49 C45 112.8(8) . . ?
F56 C53 F55 107.4(8) . . ?
F56 C53 F54 106.4(7) . . ?
F55 C53 F54 106.6(8) . . ?
F56 C53 C47 113.0(7) . . ?
F55 C53 C47 114.1(7) . . ?
F54 C53 C47 108.9(7) . . ?
C58 C57 C57 108(4) . 8_775 ?
C58 C57 C58 128(4) . 8_775 ?
C57 C57 C58 27.7(18) 8_775 8_775 ?
C57 C58 C59 115(4) . . ?
C57 C58 C57 44(3) . 8_775 ?
C59 C58 C57 158(3) . 8_775 ?

loop_
_geom_bond_atom_site_label_1
_geom_bond_atom_site_label_2
_geom_bond_distance
_geom_bond_site_symmetry_2
_geom_bond_publ_flag
Ru1 C2 1.796(15) . ?
Ru1 C4 2.068(13) . ?
Ru1 O6 2.226(8) . ?
Ru1 P8 2.409(7) . ?
Ru1 P18 2.411(7) . ?
C2 O3 1.173(16) . ?
C4 C5 1.63(2) . ?
C4 H4A 0.9900 . ?
C4 H4B 0.9900 . ?
C5 O6 1.30(5) . ?
C5 H5A 0.9900 . ?
C5 H5B 0.9900 . ?
O6 C7 1.49(3) . ?
C7 H7A 0.9802 . ?
C7 H7B 0.9803 . ?
C7 H7C 0.9803 . ?
P8 C13 1.837(8) . ?
P8 C14 1.845(8) . ?
P8 C9 1.853(8) . ?
C9 C10 1.526(8) . ?
C9 C12 1.528(8) . ?
C9 C11 1.528(8) . ?
C10 H10A 0.9800 . ?
C10 H10B 0.9800 . ?
C10 H10C 0.9800 . ?
C11 H11A 0.9800 . ?
C11 H11B 0.9800 . ?
C11 H11C 0.9800 . ?
C12 H12A 0.9800 . ?
C12 H12B 0.9800 . ?
C12 H12C 0.9800 . ?
C13 H13A 0.9800 . ?
C13 H13B 0.9800 . ?
C13 H13C 0.9800 . ?
C14 C16 1.532(8) . ?
C14 C17 1.526(8) . ?
C14 C15 1.530(8) . ?
C15 H15A 0.9800 . ?
C15 H15B 0.9800 . ?
C15 H15C 0.9800 . ?
C16 H16A 0.9800 . ?
C16 H16B 0.9800 . ?
C16 H16C 0.9800 . ?
C17 H17A 0.9800 . ?
C17 H17B 0.9800 . ?
C17 H17C 0.9800 . ?
P18 C23 1.833(8) . ?
P18 C24 1.838(8) . ?
P18 C19 1.849(8) . ?
C19 C21 1.523(8) . ?
C19 C22 1.528(8) . ?
C19 C20 1.536(7) . ?
C20 H20A 0.9800 . ?
C20 H20B 0.9800 . ?
C20 H20C 0.9800 . ?
C21 H21A 0.9800 . ?
C21 H21B 0.9800 . ?
C21 H21C 0.9800 . ?
C22 H22A 0.9800 . ?
C22 H22B 0.9800 . ?
C22 H22C 0.9800 . ?
C23 H23A 0.9800 . ?
C23 H23B 0.9800 . ?
C23 H23C 0.9800 . ?
C24 C26 1.520(8) . ?
C24 C25 1.528(8) . ?
C24 C27 1.534(8) . ?
C25 H25A 0.9800 . ?
C25 H25B 0.9800 . ?
C25 H25C 0.9800 . ?
C26 H26A 0.9800 . ?
C26 H26B 0.9800 . ?
C26 H26C 0.9800 . ?
C27 H27A 0.9800 . ?
C27 H27B 0.9800 . ?
C27 H27C 0.9800 . ?
B28 C29 1.632(7) 8_665 ?
B28 C29 1.633(7) . ?
B28 C43 1.653(7) 8_665 ?
B28 C43 1.653(7) . ?
C29 C34 1.402(8) . ?
C29 C30 1.408(8) . ?
C30 C31 1.376(8) . ?
C30 H30 0.9500 . ?
C31 C32 1.369(9) . ?
C31 C35 1.487(9) . ?
C32 C33 1.374(10) . ?
C32 H32 0.9500 . ?
C33 C34 1.381(9) . ?
C33 C39 1.535(11) . ?
C34 H34 0.9500 . ?
C35 F36 1.320(8) . ?
C35 F38 1.346(8) . ?
C35 F37 1.347(8) . ?
C39 F40 1.260(10) . ?
C39 F41 1.287(16) . ?
C39 F42 1.344(13) . ?
C43 C44 1.401(8) . ?
C43 C48 1.396(8) . ?
C44 C45 1.382(8) . ?
C44 H44 0.9500 . ?
C45 C46 1.377(9) . ?
C45 C49 1.488(9) . ?
C46 C47 1.385(9) . ?
C46 H46 0.9500 . ?
C47 C48 1.394(9) . ?
C47 C53 1.497(10) . ?
C48 H4 0.9500 . ?
C49 F51A 1.272(16) . ?
C49 F52 1.270(11) . ?
C49 F52A 1.297(17) . ?
C49 F50 1.306(12) . ?
C49 F51 1.367(12) . ?
C49 F50A 1.398(17) . ?
C53 F56 1.315(10) . ?
C53 F55 1.310(9) . ?
C53 F54 1.355(11) . ?
C57 C58 0.88(4) . ?
C57 C57 1.32(5) 8_775 ?
C57 C58 1.81(4) 8_775 ?
C58 C59 1.55(4) . ?
C58 C57 1.81(4) 8_775 ?
